data_7119111
loop_
_publ_author_name
'Nasiri, Amir H.'
'Saxena, Krishna'
'Bats, Jan W.'
'Nasiri, Hamid R.'
'Schwalbe, Harald'

_publ_section_title
;
 Biophysical investigation and conformational analysis of p38\a kinase
 inhibitor doramapimod and its analogues
;
_journal_issue 7
_journal_name_full 'Med. Chem. Commun.'
_journal_page_first 1421
_journal_paper_doi 10.1039/C6MD00262E
_journal_volume 7
_journal_year 2016
_chemical_formula_moiety 'C21 H23 Cl N4 O, 2(C H4 O)'
_chemical_formula_sum 'C23 H31 Cl N4 O3'
_chemical_formula_weight 446.97
_chemical_name_systematic 1-(5-tert-Butyl-2-methyl-2H-pyrazol-3-yl)-3-(4-chlorophenyl)urea
_space_group_IT_number 14
_symmetry_cell_setting monoclinic
_symmetry_space_group_name_Hall '-P 2ybc'
_symmetry_space_group_name_H-M 'P 1 21/c 1'
_atom_sites_solution_hydrogens geom
_atom_sites_solution_primary direct
_atom_sites_solution_secondary difmap
_audit_creation_method SHELXL-97
_audit_update_record
;
2016-04-14 deposited with the CCDC.
2016-05-25 downloaded from the CCDC.
;
_cell_angle_alpha 90.00
_cell_angle_beta 96.954(9)
_cell_angle_gamma 90.00
_cell_formula_units_Z 4
_cell_length_a 10.2698(16)
_cell_length_b 14.906(2)
_cell_length_c 16.249(2)
_cell_measurement_reflns_used 174
_cell_measurement_temperature 163(2)
_cell_measurement_theta_max 23
_cell_measurement_theta_min 3
_cell_volume 2469.1(6)
_computing_cell_refinement 'SMART (Siemens, 1995)'
_computing_data_collection 'SMART (Siemens, 1995)'
_computing_data_reduction 'SAINT (Siemens, 1995)'
_computing_publication_material 'SHELXL-97 (Sheldrick, 2008)'
_computing_structure_refinement 'SHELXL-97 (Sheldrick, 2008)'
_computing_structure_solution 'SHELXS-97 (Sheldrick, 2008)'
_diffrn_ambient_temperature 163(2)
_diffrn_measured_fraction_theta_full 0.977
_diffrn_measured_fraction_theta_max 0.977
_diffrn_measurement_device_type Siemens_SMART_1K_CCD
_diffrn_measurement_method \w
_diffrn_radiation_monochromator graphite
_diffrn_radiation_source 'normal-focus sealed tube'
_diffrn_radiation_type MoK\a
_diffrn_radiation_wavelength 0.71073
_diffrn_reflns_av_R_equivalents 0.0768
_diffrn_reflns_av_sigmaI/netI 0.0378
_diffrn_reflns_limit_h_max 13
_diffrn_reflns_limit_h_min -13
_diffrn_reflns_limit_k_max 19
_diffrn_reflns_limit_k_min -19
_diffrn_reflns_limit_l_max 21
_diffrn_reflns_limit_l_min -21
_diffrn_reflns_number 36111
_diffrn_reflns_theta_full 28.25
_diffrn_reflns_theta_max 28.25
_diffrn_reflns_theta_min 1.86
_diffrn_standards_decay_% 0.0
_diffrn_standards_interval_time 1200
_diffrn_standards_number 382
_exptl_absorpt_coefficient_mu 0.184
_exptl_absorpt_correction_type none
_exptl_crystal_colour colorless
_exptl_crystal_density_diffrn 1.202
_exptl_crystal_density_method 'not measured'
_exptl_crystal_description block
_exptl_crystal_F_000 952
_exptl_crystal_size_max 0.60
_exptl_crystal_size_mid 0.40
_exptl_crystal_size_min 0.30
_refine_diff_density_max 0.304
_refine_diff_density_min -0.321
_refine_diff_density_rms 0.051
_refine_ls_extinction_method none
_refine_ls_goodness_of_fit_ref 1.090
_refine_ls_hydrogen_treatment mixed
_refine_ls_matrix_type full
_refine_ls_number_parameters 302
_refine_ls_number_reflns 5966
_refine_ls_number_restraints 0
_refine_ls_restrained_S_all 1.090
_refine_ls_R_factor_all 0.0810
_refine_ls_R_factor_gt 0.0526
_refine_ls_shift/su_max 0.000
_refine_ls_shift/su_mean 0.000
_refine_ls_structure_factor_coef Fsqd
_refine_ls_weighting_details 'calc w=1/[\s^2^(Fo^2^)+(0.04P)^2^+1.5P] where P=(Fo^2^+2Fc^2^)/3'
_refine_ls_weighting_scheme calc
_refine_ls_wR_factor_gt 0.1138
_refine_ls_wR_factor_ref 0.1308
_reflns_d_resolution_high 0.7509
_reflns_number_gt 4387
_reflns_number_total 5966
_reflns_threshold_expression I>2sigma(I)
_cod_data_source_file c6md00262e1.cif
_cod_data_source_block compound-5-MeOH
_cod_original_cell_volume 2469.2(6)
_cod_original_sg_symbol_H-M 'P 21/c'
_cod_database_code 7119111
_shelx_title ' nm in P2(1)/c'
_shelx_f_calc_maximum 351.74

loop_
_symmetry_equiv_pos_as_xyz
'x, y, z'
'-x, y+1/2, -z+1/2'
'-x, -y, -z'
'x, -y-1/2, z-1/2'

loop_
_atom_site_label
_atom_site_type_symbol
_atom_site_fract_x
_atom_site_fract_y
_atom_site_fract_z
_atom_site_U_iso_or_equiv
_atom_site_adp_type
_atom_site_occupancy
_atom_site_symmetry_multiplicity
_atom_site_calc_flag
_atom_site_refinement_flags
Cl1 Cl 0.66363(6) 0.15719(4) 0.14910(4) 0.05236(17) Uani 1 1 d .
O1 O 0.43327(12) 0.57236(8) 0.11023(9) 0.0354(3) Uani 1 1 d .
N3 N 0.21884(15) 0.60488(10) 0.12150(10) 0.0287(3) Uani 1 1 d .
N4 N 0.28525(15) 0.45858(10) 0.11840(10) 0.0307(3) Uani 1 1 d .
C1 C 0.29087(17) 0.84049(11) 0.12451(10) 0.0263(3) Uani 1 1 d .
C3 C 0.23421(16) 0.69737(11) 0.12392(10) 0.0258(3) Uani 1 1 d .
N2 N 0.16338(15) 0.83987(10) 0.13144(10) 0.0324(3) Uani 1 1 d .
C2 C 0.34004(16) 0.75305(11) 0.11922(11) 0.0273(4) Uani 1 1 d .
H2A H 0.4276 0.7360 0.1136 0.033 Uiso 1 1 calc R
C15 C 0.32266(17) 0.54687(11) 0.11628(10) 0.0272(4) Uani 1 1 d .
C16 C 0.37523(17) 0.38645(11) 0.12275(11) 0.0273(4) Uani 1 1 d .
N1 N 0.12943(14) 0.75044(10) 0.13144(10) 0.0305(3) Uani 1 1 d .
C4 C 0.36539(17) 0.92831(12) 0.12615(11) 0.0302(4) Uani 1 1 d .
O2 O 0.01714(14) 0.47052(11) 0.14419(11) 0.0455(4) Uani 1 1 d .
O3 O 0.00870(16) 0.96520(12) 0.19570(10) 0.0535(4) Uani 1 1 d .
C18 C 0.56743(18) 0.31394(12) 0.08326(12) 0.0334(4) Uani 1 1 d .
H18A H 0.6394 0.3131 0.0516 0.040 Uiso 1 1 calc R
C8 C -0.00421(17) 0.72457(12) 0.13364(13) 0.0338(4) Uani 1 1 d .
C20 C 0.44381(19) 0.24315(12) 0.18210(12) 0.0363(4) Uani 1 1 d .
H20A H 0.4313 0.1941 0.2176 0.044 Uiso 1 1 calc R
C17 C 0.47936(18) 0.38462(12) 0.07592(11) 0.0317(4) Uani 1 1 d .
H17A H 0.4904 0.4322 0.0385 0.038 Uiso 1 1 calc R
C19 C 0.54944(19) 0.24461(12) 0.13709(12) 0.0354(4) Uani 1 1 d .
C21 C 0.35638(18) 0.31422(12) 0.17471(12) 0.0330(4) Uani 1 1 d .
H21A H 0.2831 0.3138 0.2052 0.040 Uiso 1 1 calc R
C6 C 0.3781(2) 0.96540(13) 0.21488(12) 0.0402(5) Uani 1 1 d .
H6A H 0.4210 0.9207 0.2533 0.060 Uiso 1 1 calc R
H6B H 0.2907 0.9788 0.2301 0.060 Uiso 1 1 calc R
H6C H 0.4307 1.0204 0.2180 0.060 Uiso 1 1 calc R
C9 C -0.0384(2) 0.68621(14) 0.20595(15) 0.0425(5) Uani 1 1 d .
H9A H 0.0256 0.6789 0.2528 0.051 Uiso 1 1 calc R
C7 C 0.2912(2) 0.99568(14) 0.06662(14) 0.0449(5) Uani 1 1 d .
H7A H 0.2835 0.9719 0.0100 0.067 Uiso 1 1 calc R
H7B H 0.3392 1.0526 0.0690 0.067 Uiso 1 1 calc R
H7C H 0.2034 1.0056 0.0828 0.067 Uiso 1 1 calc R
C13 C -0.09503(19) 0.73799(14) 0.06394(14) 0.0427(5) Uani 1 1 d .
C5 C 0.5020(2) 0.91247(14) 0.10056(15) 0.0438(5) Uani 1 1 d .
H5A H 0.4937 0.8875 0.0444 0.066 Uiso 1 1 calc R
H5B H 0.5502 0.8703 0.1392 0.066 Uiso 1 1 calc R
H5C H 0.5496 0.9695 0.1016 0.066 Uiso 1 1 calc R
C12 C -0.2242(2) 0.71101(17) 0.07054(18) 0.0578(7) Uani 1 1 d .
H12A H -0.2898 0.7205 0.0249 0.069 Uiso 1 1 calc R
C10 C -0.1666(2) 0.65863(15) 0.20921(18) 0.0547(6) Uani 1 1 d .
H10A H -0.1906 0.6313 0.2580 0.066 Uiso 1 1 calc R
C11 C -0.2586(2) 0.67090(16) 0.1418(2) 0.0602(7) Uani 1 1 d .
H11A H -0.3464 0.6518 0.1438 0.072 Uiso 1 1 calc R
C14 C -0.0576(3) 0.77901(19) -0.01395(15) 0.0622(7) Uani 1 1 d .
H14A H -0.0528 0.8444 -0.0077 0.093 Uiso 1 1 calc R
H14B H -0.1235 0.7636 -0.0605 0.093 Uiso 1 1 calc R
H14C H 0.0281 0.7559 -0.0246 0.093 Uiso 1 1 calc R
C22 C -0.0992(3) 0.4482(2) 0.09238(18) 0.0702(8) Uani 1 1 d .
H22A H -0.1374 0.3937 0.1133 0.105 Uiso 1 1 calc R
H22B H -0.0786 0.4376 0.0358 0.105 Uiso 1 1 calc R
H22C H -0.1620 0.4976 0.0921 0.105 Uiso 1 1 calc R
C23 C -0.1130(3) 0.9689(3) 0.1492(2) 0.1159(17) Uani 1 1 d .
H23A H -0.1723 1.0056 0.1782 0.174 Uiso 1 1 calc R
H23B H -0.1487 0.9081 0.1415 0.174 Uiso 1 1 calc R
H23C H -0.1044 0.9956 0.0950 0.174 Uiso 1 1 calc R
H3B H 0.144(2) 0.5825(13) 0.1245(12) 0.030(5) Uiso 1 1 d .
H4A H 0.204(2) 0.4478(14) 0.1270(12) 0.034(5) Uiso 1 1 d .
H3A H 0.050(3) 0.924(2) 0.1792(19) 0.077(9) Uiso 1 1 d .
H2B H 0.007(2) 0.4669(18) 0.1937(17) 0.055(8) Uiso 1 1 d .

loop_
_atom_site_aniso_label
_atom_site_aniso_U_11
_atom_site_aniso_U_22
_atom_site_aniso_U_33
_atom_site_aniso_U_23
_atom_site_aniso_U_13
_atom_site_aniso_U_12
Cl1 0.0524(3) 0.0345(3) 0.0703(4) -0.0017(2) 0.0079(3) 0.0166(2)
O1 0.0270(7) 0.0271(6) 0.0542(8) 0.0017(6) 0.0129(6) -0.0003(5)
N3 0.0226(7) 0.0238(7) 0.0405(8) -0.0014(6) 0.0073(6) -0.0018(6)
N4 0.0247(8) 0.0258(7) 0.0431(9) 0.0011(6) 0.0094(7) 0.0003(6)
C1 0.0275(8) 0.0275(8) 0.0240(8) 0.0007(7) 0.0039(6) -0.0004(7)
C3 0.0247(8) 0.0272(8) 0.0257(8) -0.0006(7) 0.0039(6) 0.0025(7)
N2 0.0285(8) 0.0244(7) 0.0447(9) -0.0030(6) 0.0067(6) 0.0002(6)
C2 0.0243(8) 0.0269(8) 0.0315(9) -0.0004(7) 0.0066(7) -0.0005(7)
C15 0.0277(9) 0.0268(8) 0.0275(8) 0.0000(7) 0.0050(7) 0.0016(7)
C16 0.0293(9) 0.0221(8) 0.0307(9) -0.0035(7) 0.0040(7) -0.0015(7)
N1 0.0244(7) 0.0243(7) 0.0438(9) -0.0033(6) 0.0080(6) -0.0003(6)
C4 0.0316(9) 0.0257(8) 0.0334(9) 0.0018(7) 0.0051(7) -0.0016(7)
O2 0.0336(8) 0.0546(9) 0.0501(9) -0.0048(7) 0.0117(7) -0.0090(6)
O3 0.0496(9) 0.0562(10) 0.0537(10) -0.0160(8) 0.0022(7) 0.0201(8)
C18 0.0338(10) 0.0319(9) 0.0361(10) -0.0062(8) 0.0111(8) -0.0001(8)
C8 0.0237(9) 0.0268(9) 0.0518(12) -0.0095(8) 0.0088(8) 0.0009(7)
C20 0.0433(11) 0.0256(9) 0.0412(11) 0.0022(8) 0.0098(9) -0.0016(8)
C17 0.0364(10) 0.0275(9) 0.0322(9) 0.0000(7) 0.0089(7) 0.0002(7)
C19 0.0380(10) 0.0258(9) 0.0422(11) -0.0063(8) 0.0031(8) 0.0054(8)
C21 0.0348(10) 0.0279(9) 0.0380(10) -0.0006(7) 0.0113(8) -0.0033(7)
C6 0.0472(12) 0.0319(10) 0.0407(11) -0.0043(8) 0.0024(9) -0.0043(8)
C9 0.0328(10) 0.0355(10) 0.0616(14) -0.0009(9) 0.0157(9) 0.0011(8)
C7 0.0495(12) 0.0368(11) 0.0479(12) 0.0148(9) 0.0038(10) -0.0023(9)
C13 0.0331(10) 0.0399(11) 0.0541(13) -0.0172(9) 0.0015(9) 0.0046(8)
C5 0.0375(11) 0.0354(10) 0.0609(14) -0.0004(9) 0.0152(10) -0.0089(8)
C12 0.0317(11) 0.0578(14) 0.0807(18) -0.0349(13) -0.0054(11) 0.0028(10)
C10 0.0385(12) 0.0404(12) 0.0906(19) -0.0073(12) 0.0296(13) -0.0043(9)
C11 0.0305(11) 0.0486(13) 0.106(2) -0.0313(14) 0.0258(13) -0.0100(10)
C14 0.0604(15) 0.0741(17) 0.0494(14) -0.0096(12) -0.0045(11) 0.0059(13)
C22 0.0512(15) 0.083(2) 0.0735(18) -0.0271(15) -0.0025(13) -0.0062(14)
C23 0.096(3) 0.129(3) 0.107(3) -0.062(2) -0.050(2) 0.080(2)

loop_
_atom_type_symbol
_atom_type_description
_atom_type_scat_dispersion_real
_atom_type_scat_dispersion_imag
_atom_type_scat_source
C C 0.0033 0.0016 'International Tables Vol C Tables 4.2.6.8 and 6.1.1.4'
H H 0.0000 0.0000 'International Tables Vol C Tables 4.2.6.8 and 6.1.1.4'
N N 0.0061 0.0033 'International Tables Vol C Tables 4.2.6.8 and 6.1.1.4'
O O 0.0106 0.0060 'International Tables Vol C Tables 4.2.6.8 and 6.1.1.4'
Cl Cl 0.1484 0.1585 'International Tables Vol C Tables 4.2.6.8 and 6.1.1.4'

loop_
_geom_angle_atom_site_label_1
_geom_angle_atom_site_label_2
_geom_angle_atom_site_label_3
_geom_angle
C15 N3 C3 122.47(15)
C15 N3 H3B 118.2(14)
C3 N3 H3B 119.3(14)
C15 N4 C16 123.17(15)
C15 N4 H4A 117.0(14)
C16 N4 H4A 118.7(14)
N2 C1 C2 111.37(15)
N2 C1 C4 120.38(15)
C2 C1 C4 128.21(15)
N1 C3 C2 107.12(15)
N1 C3 N3 119.63(15)
C2 C3 N3 133.24(16)
C1 N2 N1 105.00(14)
C3 C2 C1 105.31(15)
C3 C2 H2A 127.3
C1 C2 H2A 127.3
O1 C15 N4 124.76(16)
O1 C15 N3 123.05(16)
N4 C15 N3 112.19(15)
C17 C16 C21 119.32(16)
C17 C16 N4 122.04(16)
C21 C16 N4 118.63(16)
C3 N1 N2 111.20(14)
C3 N1 C8 128.37(15)
N2 N1 C8 120.29(14)
C1 C4 C5 109.87(15)
C1 C4 C7 110.12(15)
C5 C4 C7 109.40(16)
C1 C4 C6 108.24(15)
C5 C4 C6 109.55(16)
C7 C4 C6 109.65(16)
C22 O2 H2B 111.4(18)
C23 O3 H3A 109(2)
C19 C18 C17 119.22(17)
C19 C18 H18A 120.4
C17 C18 H18A 120.4
C9 C8 C13 122.29(18)
C9 C8 N1 118.26(18)
C13 C8 N1 119.44(18)
C19 C20 C21 119.03(17)
C19 C20 H20A 120.5
C21 C20 H20A 120.5
C18 C17 C16 120.48(17)
C18 C17 H17A 119.8
C16 C17 H17A 119.8
C20 C19 C18 121.44(17)
C20 C19 Cl1 119.27(15)
C18 C19 Cl1 119.29(15)
C20 C21 C16 120.43(17)
C20 C21 H21A 119.8
C16 C21 H21A 119.8
C4 C6 H6A 109.5
C4 C6 H6B 109.5
H6A C6 H6B 109.5
C4 C6 H6C 109.5
H6A C6 H6C 109.5
H6B C6 H6C 109.5
C10 C9 C8 119.5(2)
C10 C9 H9A 120.2
C8 C9 H9A 120.2
C4 C7 H7A 109.5
C4 C7 H7B 109.5
H7A C7 H7B 109.5
C4 C7 H7C 109.5
H7A C7 H7C 109.5
H7B C7 H7C 109.5
C8 C13 C12 116.3(2)
C8 C13 C14 122.08(19)
C12 C13 C14 121.6(2)
C4 C5 H5A 109.5
C4 C5 H5B 109.5
H5A C5 H5B 109.5
C4 C5 H5C 109.5
H5A C5 H5C 109.5
H5B C5 H5C 109.5
C11 C12 C13 121.8(2)
C11 C12 H12A 119.1
C13 C12 H12A 119.1
C11 C10 C9 119.8(2)
C11 C10 H10A 120.1
C9 C10 H10A 120.1
C10 C11 C12 120.3(2)
C10 C11 H11A 119.9
C12 C11 H11A 119.9
C13 C14 H14A 109.5
C13 C14 H14B 109.5
H14A C14 H14B 109.5
C13 C14 H14C 109.5
H14A C14 H14C 109.5
H14B C14 H14C 109.5
O2 C22 H22A 109.5
O2 C22 H22B 109.5
H22A C22 H22B 109.5
O2 C22 H22C 109.5
H22A C22 H22C 109.5
H22B C22 H22C 109.5
O3 C23 H23A 109.5
O3 C23 H23B 109.5
H23A C23 H23B 109.5
O3 C23 H23C 109.5
H23A C23 H23C 109.5
H23B C23 H23C 109.5

loop_
_geom_bond_atom_site_label_1
_geom_bond_atom_site_label_2
_geom_bond_distance
Cl1 C19 1.7481(19)
O1 C15 1.213(2)
N3 C15 1.383(2)
N3 C3 1.388(2)
N3 H3B 0.85(2)
N4 C15 1.373(2)
N4 C16 1.414(2)
N4 H4A 0.87(2)
C1 N2 1.328(2)
C1 C2 1.404(2)
C1 C4 1.515(2)
C3 N1 1.353(2)
C3 C2 1.377(2)
N2 N1 1.378(2)
C2 H2A 0.9500
C16 C17 1.386(2)
C16 C21 1.396(2)
N1 C8 1.430(2)
C4 C5 1.529(3)
C4 C7 1.532(3)
C4 C6 1.535(3)
O2 C22 1.415(3)
O2 H2B 0.83(3)
O3 C23 1.381(3)
O3 H3A 0.82(3)
C18 C19 1.381(3)
C18 C17 1.384(3)
C18 H18A 0.9500
C8 C9 1.390(3)
C8 C13 1.392(3)
C20 C19 1.380(3)
C20 C21 1.384(3)
C20 H20A 0.9500
C17 H17A 0.9500
C21 H21A 0.9500
C6 H6A 0.9800
C6 H6B 0.9800
C6 H6C 0.9800
C9 C10 1.387(3)
C9 H9A 0.9500
C7 H7A 0.9800
C7 H7B 0.9800
C7 H7C 0.9800
C13 C12 1.402(3)
C13 C14 1.497(4)
C5 H5A 0.9800
C5 H5B 0.9800
C5 H5C 0.9800
C12 C11 1.386(4)
C12 H12A 0.9500
C10 C11 1.370(4)
C10 H10A 0.9500
C11 H11A 0.9500
C14 H14A 0.9800
C14 H14B 0.9800
C14 H14C 0.9800
C22 H22A 0.9800
C22 H22B 0.9800
C22 H22C 0.9800
C23 H23A 0.9800
C23 H23B 0.9800
C23 H23C 0.9800

loop_
_geom_torsion_atom_site_label_1
_geom_torsion_atom_site_label_2
_geom_torsion_atom_site_label_3
_geom_torsion_atom_site_label_4
_geom_torsion
C15 N3 C3 N1 -178.11(16)
C15 N3 C3 C2 2.7(3)
C2 C1 N2 N1 0.6(2)
C4 C1 N2 N1 -177.30(15)
N1 C3 C2 C1 0.07(19)
N3 C3 C2 C1 179.30(18)
N2 C1 C2 C3 -0.4(2)
C4 C1 C2 C3 177.24(16)
C16 N4 C15 O1 7.1(3)
C16 N4 C15 N3 -173.18(16)
C3 N3 C15 O1 -2.9(3)
C3 N3 C15 N4 177.35(16)
C15 N4 C16 C17 -42.6(3)
C15 N4 C16 C21 138.72(18)
C2 C3 N1 N2 0.3(2)
N3 C3 N1 N2 -179.08(15)
C2 C3 N1 C8 176.01(17)
N3 C3 N1 C8 -3.3(3)
C1 N2 N1 C3 -0.5(2)
C1 N2 N1 C8 -176.65(16)
N2 C1 C4 C5 -169.13(16)
C2 C1 C4 C5 13.4(3)
N2 C1 C4 C7 -48.6(2)
C2 C1 C4 C7 133.97(19)
N2 C1 C4 C6 71.3(2)
C2 C1 C4 C6 -106.2(2)
C3 N1 C8 C9 75.5(2)
N2 N1 C8 C9 -109.1(2)
C3 N1 C8 C13 -104.2(2)
N2 N1 C8 C13 71.2(2)
C19 C18 C17 C16 0.8(3)
C21 C16 C17 C18 -2.9(3)
N4 C16 C17 C18 178.41(17)
C21 C20 C19 C18 -1.9(3)
C21 C20 C19 Cl1 177.58(15)
C17 C18 C19 C20 1.7(3)
C17 C18 C19 Cl1 -177.83(14)
C19 C20 C21 C16 -0.3(3)
C17 C16 C21 C20 2.7(3)
N4 C16 C21 C20 -178.62(17)
C13 C8 C9 C10 1.1(3)
N1 C8 C9 C10 -178.55(17)
C9 C8 C13 C12 0.3(3)
N1 C8 C13 C12 179.97(17)
C9 C8 C13 C14 -179.7(2)
N1 C8 C13 C14 -0.1(3)
C8 C13 C12 C11 -1.7(3)
C14 C13 C12 C11 178.3(2)
C8 C9 C10 C11 -1.1(3)
C9 C10 C11 C12 -0.2(3)
C13 C12 C11 C10 1.7(3)
